data_4302516
loop_
_publ_author_name
'Richard D. Adams'
'Eszter Trufan'

_publ_section_title
;
Platinum-Germanium Compounds from the Reactions of (COD)PtMe2 (COD =
1,5-cyclooctadiene) with HGePh3
;
_journal_name_full 'Inorganic Chemistry'
_journal_page_first 6124
_journal_page_last 6129
_journal_paper_doi 10.1021/ic9004888
_journal_volume 48
_journal_year 2009
_chemical_formula_sum 'C62 H50 Ge4 O2 Pt2'
_chemical_formula_weight 1507.56
_chemical_name_systematic
; 
 ? 
;
_space_group_IT_number 14
_symmetry_cell_setting monoclinic
_symmetry_space_group_name_Hall '-P 2yn'
_symmetry_space_group_name_H-M 'P 1 21/n 1'
_atom_sites_solution_hydrogens geom
_atom_sites_solution_primary direct
_atom_sites_solution_secondary difmap
_audit_creation_method SHELXL-97
_cell_angle_alpha 90.00
_cell_angle_beta 93.8480(10)
_cell_angle_gamma 90.00
_cell_formula_units_Z 2
_cell_length_a 12.2303(7)
_cell_length_b 14.2508(9)
_cell_length_c 15.5895(10)
_cell_measurement_reflns_used 5175
_cell_measurement_temperature 294(2)
_cell_measurement_theta_max 25.43
_cell_measurement_theta_min 2.20
_cell_volume 2711.0(3)
_computing_cell_refinement 'SAINT+  V6.45 (Bruker, 2003)'
_computing_data_collection 'SMART V5.632 (Bruker, 2005)'
_computing_data_reduction 'SAINT+  V6.45'
_computing_molecular_graphics 'SHELXTL V6.1 (Sheldrick, 2000)'
_computing_publication_material 'SHELXTL V6.1'
_computing_structure_refinement 'SHELXL-97 (Sheldrick, 1997)'
_computing_structure_solution 'SHELXS-97 (Sheldrick, 1990)'
_diffrn_ambient_temperature 294(2)
_diffrn_measured_fraction_theta_full 1.000
_diffrn_measured_fraction_theta_max 1.000
_diffrn_measurement_device_type 'Bruker SMART APEX CCD diffractometer'
_diffrn_measurement_method 'omega scans'
_diffrn_radiation_monochromator graphite
_diffrn_radiation_source 'fine-focus sealed tube'
_diffrn_radiation_type MoK\a
_diffrn_radiation_wavelength 0.71073
_diffrn_reflns_av_R_equivalents 0.0271
_diffrn_reflns_av_sigmaI/netI 0.0324
_diffrn_reflns_limit_h_max 12
_diffrn_reflns_limit_h_min -16
_diffrn_reflns_limit_k_max 19
_diffrn_reflns_limit_k_min -16
_diffrn_reflns_limit_l_max 18
_diffrn_reflns_limit_l_min -20
_diffrn_reflns_number 20676
_diffrn_reflns_theta_full 28.33
_diffrn_reflns_theta_max 28.33
_diffrn_reflns_theta_min 1.94
_exptl_absorpt_coefficient_mu 7.372
_exptl_absorpt_correction_T_max 1.000
_exptl_absorpt_correction_T_min 0.563
_exptl_absorpt_correction_type multi-scan
_exptl_absorpt_process_details '(SADABS, Bruker, 1997)'
_exptl_crystal_colour yellow
_exptl_crystal_density_diffrn 1.847
_exptl_crystal_density_method 'not measured'
_exptl_crystal_description plate
_exptl_crystal_F_000 1444
_exptl_crystal_size_max 0.24
_exptl_crystal_size_mid 0.18
_exptl_crystal_size_min 0.07
_refine_diff_density_max 1.071
_refine_diff_density_min -0.373
_refine_diff_density_rms 0.092
_refine_ls_extinction_method none
_refine_ls_goodness_of_fit_ref 0.990
_refine_ls_hydrogen_treatment mixed
_refine_ls_matrix_type full
_refine_ls_number_parameters 416
_refine_ls_number_reflns 6753
_refine_ls_number_restraints 0
_refine_ls_restrained_S_all 0.990
_refine_ls_R_factor_all 0.0409
_refine_ls_R_factor_gt 0.0250
_refine_ls_shift/su_max 0.002
_refine_ls_shift/su_mean 0.000
_refine_ls_structure_factor_coef Fsqd
_refine_ls_weighting_details 'calc w=1/[\s^2^(Fo^2^)+(0.0269P)^2^+0.0000P] where P=(Fo^2^+2Fc^2^)/3'
_refine_ls_weighting_scheme calc
_refine_ls_wR_factor_gt 0.0529
_refine_ls_wR_factor_ref 0.0572
_reflns_number_gt 5150
_reflns_number_total 6753
_reflns_threshold_expression >2sigma(I)
_cod_data_source_file ic9004888_si_004.cif
_cod_data_source_block p21n
_cod_depositor_comments
;
The following automatic conversions were performed:
'_symmetry_cell_setting' value 'Monoclinic' changed to 'monoclinic'
according to '/home/saulius/struct/CIF-dictionaries/cif_core.dic'
dictionary named 'cif_core.dic' version 2.4.1 from 2010-06-29.

Automatic conversion script
Id: cif_fix_enum 1527 2010-12-29 10:47:43Z saulius 
;
_cod_database_code 4302516

loop_
_symmetry_equiv_pos_as_xyz
'x, y, z'
'-x+1/2, y+1/2, -z+1/2'
'-x, -y, -z'
'x-1/2, -y-1/2, z-1/2'

loop_
_atom_site_label
_atom_site_type_symbol
_atom_site_fract_x
_atom_site_fract_y
_atom_site_fract_z
_atom_site_U_iso_or_equiv
_atom_site_adp_type
_atom_site_occupancy
_atom_site_symmetry_multiplicity
_atom_site_calc_flag
_atom_site_refinement_flags
_atom_site_disorder_assembly
_atom_site_disorder_group
Pt1 Pt 0.455823(9) 0.089112(8) 0.019161(8) 0.03754(5) Uani 1 1 d . . .
Ge1 Ge 0.50409(3) 0.25903(2) 0.00313(2) 0.04122(9) Uani 1 1 d . . .
Ge2 Ge 0.37903(3) -0.07104(2) 0.05168(2) 0.03742(8) Uani 1 1 d . . .
O1 O 0.2387(2) 0.1480(2) 0.0818(2) 0.0875(10) Uani 1 1 d . . .
C1 C 0.3199(3) 0.1233(2) 0.0620(3) 0.0566(10) Uani 1 1 d . . .
C11 C 0.3672(3) 0.3099(2) -0.0510(2) 0.0485(8) Uani 1 1 d . . .
C12 C 0.3195(3) 0.2683(3) -0.1240(3) 0.0619(11) Uani 1 1 d . . .
C13 C 0.2216(4) 0.2999(4) -0.1636(4) 0.0773(13) Uani 1 1 d . . .
C14 C 0.1700(4) 0.3732(4) -0.1274(4) 0.0873(18) Uani 1 1 d . . .
C15 C 0.2135(4) 0.4166(3) -0.0565(4) 0.0795(14) Uani 1 1 d . . .
C16 C 0.3131(4) 0.3853(3) -0.0171(3) 0.0616(11) Uani 1 1 d . . .
C17 C 0.6201(3) 0.3122(2) -0.0645(2) 0.0443(8) Uani 1 1 d . . .
C18 C 0.5955(4) 0.3505(3) -0.1439(3) 0.0644(11) Uani 1 1 d . . .
C19 C 0.6740(5) 0.3912(4) -0.1916(3) 0.0793(14) Uani 1 1 d . . .
C20 C 0.7797(4) 0.3943(3) -0.1599(3) 0.0758(15) Uani 1 1 d . . .
C21 C 0.8081(4) 0.3570(3) -0.0815(3) 0.0672(12) Uani 1 1 d . . .
C22 C 0.7295(3) 0.3169(2) -0.0333(3) 0.0526(9) Uani 1 1 d . . .
C23 C 0.5261(3) 0.3154(2) 0.1181(2) 0.0457(8) Uani 1 1 d . . .
C24 C 0.5806(4) 0.4001(3) 0.1279(3) 0.0751(14) Uani 1 1 d . . .
C25 C 0.5919(5) 0.4448(3) 0.2068(3) 0.0856(16) Uani 1 1 d . . .
C26 C 0.5479(4) 0.4060(3) 0.2768(3) 0.0716(12) Uani 1 1 d . . .
C27 C 0.4942(3) 0.3229(3) 0.2688(3) 0.0609(11) Uani 1 1 d . . .
C28 C 0.4833(3) 0.2778(3) 0.1903(2) 0.0516(9) Uani 1 1 d . . .
C29 C 0.2372(3) -0.0935(2) -0.0086(2) 0.0411(7) Uani 1 1 d . . .
C30 C 0.1387(3) -0.0908(3) 0.0305(3) 0.0527(9) Uani 1 1 d . . .
C31 C 0.0425(3) -0.1152(3) -0.0142(3) 0.0665(12) Uani 1 1 d . . .
C32 C 0.0422(4) -0.1418(3) -0.0982(3) 0.0651(11) Uani 1 1 d . . .
C33 C 0.1373(4) -0.1424(3) -0.1387(3) 0.0648(11) Uani 1 1 d . . .
C34 C 0.2348(3) -0.1183(3) -0.0941(3) 0.0551(10) Uani 1 1 d . . .
C35 C 0.3906(3) -0.0922(2) 0.1746(2) 0.0442(8) Uani 1 1 d . . .
C36 C 0.4900(4) -0.0710(3) 0.2188(3) 0.0616(10) Uani 1 1 d . . .
C37 C 0.5078(5) -0.0910(3) 0.3061(3) 0.0778(14) Uani 1 1 d . . .
C38 C 0.4262(5) -0.1299(3) 0.3500(3) 0.0806(14) Uani 1 1 d . . .
C39 C 0.3278(5) -0.1504(3) 0.3080(3) 0.0769(14) Uani 1 1 d . . .
C40 C 0.3105(3) -0.1335(3) 0.2210(3) 0.0598(10) Uani 1 1 d . . .
H12 H 0.350(3) 0.217(3) -0.144(2) 0.069(13) Uiso 1 1 d . . .
H13 H 0.190(4) 0.265(3) -0.216(3) 0.12(2) Uiso 1 1 d . . .
H14 H 0.115(3) 0.390(3) -0.148(3) 0.064(14) Uiso 1 1 d . . .
H15 H 0.185(4) 0.467(4) -0.031(3) 0.109(18) Uiso 1 1 d . . .
H16 H 0.343(3) 0.414(2) 0.022(2) 0.052(13) Uiso 1 1 d . . .
H18 H 0.532(3) 0.351(3) -0.164(3) 0.067(14) Uiso 1 1 d . . .
H19 H 0.658(4) 0.418(3) -0.239(3) 0.093(17) Uiso 1 1 d . . .
H20 H 0.827(3) 0.414(2) -0.190(2) 0.059(12) Uiso 1 1 d . . .
H21 H 0.882(3) 0.360(3) -0.056(3) 0.077(13) Uiso 1 1 d . . .
H22 H 0.749(2) 0.295(2) 0.024(2) 0.038(8) Uiso 1 1 d . . .
H24 H 0.602(3) 0.424(2) 0.077(2) 0.061(12) Uiso 1 1 d . . .
H25 H 0.640(4) 0.495(3) 0.216(3) 0.111(17) Uiso 1 1 d . . .
H26 H 0.561(4) 0.437(3) 0.333(3) 0.096(15) Uiso 1 1 d . . .
H27 H 0.464(3) 0.301(2) 0.316(2) 0.059(11) Uiso 1 1 d . . .
H28 H 0.448(2) 0.218(2) 0.1848(18) 0.033(8) Uiso 1 1 d . . .
H30 H 0.141(3) -0.078(2) 0.086(3) 0.071(13) Uiso 1 1 d . . .
H31 H -0.024(3) -0.110(3) 0.010(2) 0.058(11) Uiso 1 1 d . . .
H32 H -0.017(3) -0.161(3) -0.127(3) 0.075(14) Uiso 1 1 d . . .
H33 H 0.139(3) -0.160(2) -0.191(2) 0.042(9) Uiso 1 1 d . . .
H34 H 0.292(3) -0.118(2) -0.121(2) 0.054(11) Uiso 1 1 d . . .
H36 H 0.547(3) -0.043(3) 0.191(2) 0.061(11) Uiso 1 1 d . . .
H37 H 0.572(4) -0.075(3) 0.324(3) 0.093(18) Uiso 1 1 d . . .
H38 H 0.440(3) -0.148(3) 0.411(3) 0.093(15) Uiso 1 1 d . . .
H39 H 0.274(4) -0.174(3) 0.335(3) 0.089(16) Uiso 1 1 d . . .
H40 H 0.243(3) -0.152(3) 0.189(2) 0.065(12) Uiso 1 1 d . . .

loop_
_atom_site_aniso_label
_atom_site_aniso_U_11
_atom_site_aniso_U_22
_atom_site_aniso_U_33
_atom_site_aniso_U_23
_atom_site_aniso_U_13
_atom_site_aniso_U_12
Pt1 0.03599(8) 0.03094(7) 0.04688(8) -0.00112(5) 0.01165(5) -0.00221(5)
Ge1 0.0452(2) 0.03234(17) 0.04658(19) -0.00012(14) 0.00643(15) -0.00221(15)
Ge2 0.03486(18) 0.03507(17) 0.0434(2) -0.00076(13) 0.01047(14) -0.00421(13)
O1 0.0549(18) 0.0717(19) 0.142(3) -0.0255(19) 0.0479(19) -0.0008(15)
C1 0.046(2) 0.0427(19) 0.083(3) -0.0129(18) 0.021(2) -0.0037(17)
C11 0.048(2) 0.0395(18) 0.059(2) 0.0051(16) 0.0080(17) -0.0031(16)
C12 0.054(3) 0.059(3) 0.072(3) -0.001(2) -0.001(2) 0.002(2)
C13 0.059(3) 0.080(3) 0.091(4) 0.008(3) -0.011(3) -0.006(3)
C14 0.048(3) 0.089(4) 0.124(5) 0.024(4) -0.009(3) 0.006(3)
C15 0.067(3) 0.061(3) 0.110(4) 0.005(3) 0.007(3) 0.022(2)
C16 0.068(3) 0.047(2) 0.071(3) 0.003(2) 0.008(2) 0.003(2)
C17 0.051(2) 0.0323(16) 0.050(2) -0.0026(14) 0.0071(17) -0.0037(15)
C18 0.058(3) 0.075(3) 0.061(3) 0.013(2) 0.005(2) -0.011(2)
C19 0.085(4) 0.091(3) 0.064(3) 0.022(3) 0.015(3) -0.020(3)
C20 0.080(4) 0.064(3) 0.088(4) 0.004(2) 0.042(3) -0.018(2)
C21 0.052(3) 0.053(2) 0.097(4) 0.002(2) 0.011(2) -0.007(2)
C22 0.053(2) 0.045(2) 0.060(3) 0.0051(17) 0.0036(19) -0.0071(17)
C23 0.051(2) 0.0380(17) 0.048(2) 0.0001(14) 0.0055(16) 0.0024(15)
C24 0.117(4) 0.049(2) 0.062(3) -0.011(2) 0.028(3) -0.022(2)
C25 0.127(4) 0.058(3) 0.074(3) -0.024(2) 0.024(3) -0.026(3)
C26 0.092(3) 0.065(3) 0.060(3) -0.022(2) 0.014(2) -0.001(2)
C27 0.062(3) 0.071(3) 0.051(2) 0.004(2) 0.014(2) 0.006(2)
C28 0.047(2) 0.053(2) 0.054(2) -0.0008(17) 0.0040(17) -0.0051(17)
C29 0.0397(18) 0.0379(17) 0.0461(19) 0.0040(14) 0.0065(14) -0.0041(14)
C30 0.044(2) 0.060(2) 0.055(2) -0.0041(19) 0.0079(18) -0.0036(17)
C31 0.041(2) 0.082(3) 0.076(3) 0.003(2) 0.008(2) -0.004(2)
C32 0.053(3) 0.064(3) 0.076(3) 0.005(2) -0.012(2) -0.009(2)
C33 0.073(3) 0.074(3) 0.045(2) -0.001(2) -0.010(2) 0.004(2)
C34 0.048(2) 0.062(2) 0.055(2) 0.0056(18) 0.009(2) 0.0004(19)
C35 0.052(2) 0.0341(16) 0.048(2) -0.0019(14) 0.0109(16) 0.0004(15)
C36 0.062(3) 0.062(3) 0.061(3) -0.0063(19) 0.002(2) -0.010(2)
C37 0.081(4) 0.081(3) 0.068(3) -0.011(2) -0.019(3) -0.001(3)
C38 0.124(5) 0.066(3) 0.052(3) 0.003(2) 0.007(3) 0.006(3)
C39 0.103(4) 0.072(3) 0.058(3) 0.011(2) 0.029(3) -0.005(3)
C40 0.062(3) 0.060(2) 0.059(3) 0.0025(19) 0.015(2) -0.011(2)

loop_
_atom_type_symbol
_atom_type_description
_atom_type_scat_dispersion_real
_atom_type_scat_dispersion_imag
_atom_type_scat_source
C C 0.0033 0.0016 'International Tables Vol C Tables 4.2.6.8 and 6.1.1.4'
H H 0.0000 0.0000 'International Tables Vol C Tables 4.2.6.8 and 6.1.1.4'
O O 0.0106 0.0060 'International Tables Vol C Tables 4.2.6.8 and 6.1.1.4'
Ge Ge 0.1547 1.8001 'International Tables Vol C Tables 4.2.6.8 and 6.1.1.4'
Pt Pt -1.7033 8.3905 'International Tables Vol C Tables 4.2.6.8 and 6.1.1.4'

loop_
_geom_angle_atom_site_label_1
_geom_angle_atom_site_label_2
_geom_angle_atom_site_label_3
_geom_angle
_geom_angle_site_symmetry_1
_geom_angle_site_symmetry_3
_geom_angle_publ_flag
C1 Pt1 Ge2 169.26(12) . 3_655 ?
C1 Pt1 Ge1 90.28(10) . . ?
Ge2 Pt1 Ge1 81.113(12) 3_655 . ?
C1 Pt1 Ge2 79.36(10) . . ?
Ge2 Pt1 Ge2 109.455(9) 3_655 . ?
Ge1 Pt1 Ge2 169.358(12) . . ?
C1 Pt1 Pt1 131.22(10) . 3_655 ?
Ge2 Pt1 Pt1 57.235(8) 3_655 3_655 ?
Ge1 Pt1 Pt1 138.329(11) . 3_655 ?
Ge2 Pt1 Pt1 52.220(9) . 3_655 ?
C11 Ge1 C23 107.54(15) . . ?
C11 Ge1 C17 104.58(14) . . ?
C23 Ge1 C17 105.69(14) . . ?
C11 Ge1 Pt1 101.53(10) . . ?
C23 Ge1 Pt1 108.80(10) . . ?
C17 Ge1 Pt1 127.29(9) . . ?
C35 Ge2 C29 117.17(14) . . ?
C35 Ge2 Pt1 115.78(10) . 3_655 ?
C29 Ge2 Pt1 121.04(9) . 3_655 ?
C35 Ge2 Pt1 109.57(9) . . ?
C29 Ge2 Pt1 112.48(9) . . ?
Pt1 Ge2 Pt1 70.546(9) 3_655 . ?
O1 C1 Pt1 174.5(4) . . ?
C12 C11 C16 117.6(4) . . ?
C12 C11 Ge1 119.8(3) . . ?
C16 C11 Ge1 122.6(3) . . ?
C11 C12 C13 122.2(4) . . ?
C14 C13 C12 118.4(5) . . ?
C15 C14 C13 121.6(5) . . ?
C14 C15 C16 119.9(5) . . ?
C11 C16 C15 120.3(5) . . ?
C18 C17 C22 116.4(3) . . ?
C18 C17 Ge1 120.9(3) . . ?
C22 C17 Ge1 122.7(3) . . ?
C17 C18 C19 122.4(5) . . ?
C20 C19 C18 119.9(5) . . ?
C19 C20 C21 119.8(4) . . ?
C20 C21 C22 120.4(5) . . ?
C21 C22 C17 121.1(4) . . ?
C28 C23 C24 117.0(3) . . ?
C28 C23 Ge1 123.3(3) . . ?
C24 C23 Ge1 119.6(3) . . ?
C23 C24 C25 121.4(4) . . ?
C26 C25 C24 120.1(4) . . ?
C27 C26 C25 119.8(4) . . ?
C26 C27 C28 120.3(4) . . ?
C27 C28 C23 121.6(4) . . ?
C34 C29 C30 118.0(3) . . ?
C34 C29 Ge2 118.1(3) . . ?
C30 C29 Ge2 123.8(3) . . ?
C31 C30 C29 120.8(4) . . ?
C32 C31 C30 120.4(4) . . ?
C33 C32 C31 120.0(4) . . ?
C32 C33 C34 120.0(4) . . ?
C29 C34 C33 120.8(4) . . ?
C40 C35 C36 117.3(4) . . ?
C40 C35 Ge2 125.1(3) . . ?
C36 C35 Ge2 117.4(3) . . ?
C35 C36 C37 120.9(4) . . ?
C38 C37 C36 120.1(5) . . ?
C39 C38 C37 119.8(5) . . ?
C38 C39 C40 120.5(5) . . ?
C39 C40 C35 121.3(4) . . ?

loop_
_geom_bond_atom_site_label_1
_geom_bond_atom_site_label_2
_geom_bond_distance
_geom_bond_site_symmetry_2
_geom_bond_publ_flag
Pt1 C1 1.896(3) . ?
Pt1 Ge2 2.3800(3) 3_655 ?
Pt1 Ge1 2.5088(4) . ?
Pt1 Ge2 2.5322(4) . ?
Pt1 Pt1 2.8394(3) 3_655 ?
Ge1 C11 1.963(4) . ?
Ge1 C23 1.965(3) . ?
Ge1 C17 1.975(3) . ?
Ge2 C35 1.936(3) . ?
Ge2 C29 1.943(3) . ?
Ge2 Pt1 2.3801(3) 3_655 ?
O1 C1 1.116(4) . ?
C11 C12 1.379(5) . ?
C11 C16 1.384(5) . ?
C12 C13 1.385(6) . ?
C13 C14 1.363(7) . ?
C14 C15 1.345(8) . ?
C15 C16 1.400(7) . ?
C17 C18 1.368(5) . ?
C17 C22 1.394(5) . ?
C18 C19 1.382(6) . ?
C19 C20 1.353(7) . ?
C20 C21 1.357(6) . ?
C21 C22 1.383(5) . ?
C23 C28 1.382(5) . ?
C23 C24 1.382(5) . ?
C24 C25 1.384(6) . ?
C25 C26 1.365(6) . ?
C26 C27 1.356(6) . ?
C27 C28 1.381(5) . ?
C29 C34 1.377(5) . ?
C29 C30 1.386(4) . ?
C30 C31 1.371(5) . ?
C31 C32 1.363(6) . ?
C32 C33 1.361(6) . ?
C33 C34 1.382(5) . ?
C35 C40 1.387(5) . ?
C35 C36 1.390(5) . ?
C36 C37 1.393(6) . ?
C37 C38 1.365(7) . ?
C38 C39 1.363(7) . ?
C39 C40 1.378(6) . ?
